data_1570375
loop_
_publ_author_name
'Punjajom, Kunlayanee'
'Sinclair, Paul P.'
'Saha, Ishika'
'Seierstad, Mark'
'Ameriks, Michael K.'
'Garc&#xed;a-Reynaga, Pablo'
'Lebold, Terry P.'
'Sarpong, Richmond'

_publ_section_title
;
 Convergent synthesis of thiodiazole dioxides from simple ketones and
 amines through an unusual nitrogen-migration mechanism.
;
_journal_issue 1
_journal_name_full 'Chemical science'
_journal_page_first 328
_journal_page_last 335
_journal_paper_doi 10.1039/d3sc04478e
_journal_volume 15
_journal_year 2023
_chemical_formula_moiety 'C12 H13 F N2 O2 S'
_chemical_formula_sum 'C12 H13 F N2 O2 S'
_chemical_formula_weight 268.30
_space_group_crystal_system monoclinic
_space_group_IT_number 14
_space_group_name_Hall '-P 2ybc'
_space_group_name_H-M_alt 'P 1 21/c 1'
_atom_sites_solution_hydrogens geom
_atom_sites_solution_primary dual
_audit_creation_date 2022-09-21
_audit_creation_method
;
Olex2 1.5
(compiled 2022.04.07 svn.rca3783a0 for OlexSys, GUI svn.r6498)
;
_audit_update_record
;
2023-07-24 deposited with the CCDC.	2023-11-27 downloaded from the CCDC.
;
_cell_angle_alpha 90
_cell_angle_beta 100.575(2)
_cell_angle_gamma 90
_cell_formula_units_Z 4
_cell_length_a 21.5943(5)
_cell_length_b 5.87350(10)
_cell_length_c 9.8361(2)
_cell_measurement_reflns_used 6963
_cell_measurement_temperature 100
_cell_measurement_theta_max 78.1730
_cell_measurement_theta_min 6.2380
_cell_volume 1226.36(4)
_computing_cell_refinement 'CrysAlisPro 1.171.42.67a (Rigaku OD, 2022)'
_computing_data_collection 'CrysAlisPro 1.171.42.67a (Rigaku OD, 2022)'
_computing_data_reduction 'CrysAlisPro 1.171.42.67a (Rigaku OD, 2022)'
_computing_molecular_graphics 'Olex2 1.5 (Dolomanov et al., 2009)'
_computing_publication_material 'Olex2 1.5 (Dolomanov et al., 2009)'
_computing_structure_refinement 'SHELXL 2014/7 (Sheldrick, 2015)'
_diffrn_ambient_temperature 100
_diffrn_detector 'Hybrid Pixel Array Detector'
_diffrn_detector_area_resol_mean 5.8140
_diffrn_detector_type 'Pilatus 200K'
_diffrn_measured_fraction_theta_full 1.000
_diffrn_measured_fraction_theta_max 1.000
_diffrn_measurement_details
;
List of Runs (angles in degrees, time in seconds):

  # Type    Start    End  Width  t~exp~   \w     \q     \k     \f   Frames
#--------------------------------------------------------------------------
  1  \w    -45.00  27.00   0.50    1.00    --  -50.71  37.00 -49.00  144
  2  \w   -128.00 -39.00   0.50    1.00    --  -50.71 -37.00 154.00  178
  3  \w     39.00 128.00   0.50    1.00    --   50.71  37.00 -49.00  178
  4  \w    -27.00  39.00   0.50    1.00    --   50.71 -37.00 154.00  132
  5  \w   -178.00 -87.00   0.50    4.00    -- -100.00 -37.00 154.00  182
  6  \w     95.00 175.00   0.50    4.00    --  107.75  37.00 -49.00  160
  7  \w    -30.00  29.00   0.50    1.00    --  -50.71  19.00  90.00  118
  8  \w     76.00 124.00   0.50    1.00    --   50.71 125.00   0.00   96
  9  \w     81.00 124.00   0.50    1.00    --   50.71  77.00-120.00   86
 10  \w    -28.00  24.00   0.50    1.00    --   50.71 -19.00   0.00  104
 11  \w     81.00 124.00   0.50    1.00    --   50.71  77.00  90.00   86
 12  \w   -108.00 -26.00   0.50    4.00    -- -100.00  77.00 -60.00  164
 13  \w    -54.00 -24.00   0.50    4.00    -- -100.00  45.00-120.00   60
 14  \w    -74.00 -29.00   0.50    4.00    -- -100.00  61.00  60.00   90
 15  \w     36.00  68.00   0.50    4.00    --  107.75 -61.00-150.00   64
 16  \w     34.00 102.00   0.50    4.00    --  107.75 -77.00-180.00  136
 17  \w     36.00  68.00   0.50    4.00    --  107.75 -61.00 150.00   64
 18  \w     83.00 175.00   0.50    4.00    --  107.75 111.00  60.00  184
 19  \w     34.00 102.00   0.50    4.00    --  107.75 -77.00 150.00  136
 20  \w     35.00 109.00   0.50    4.00    --  107.75-111.00  60.00  148
 21  \w     36.00  68.00   0.50    4.00    --  107.75 -61.00-120.00   64
 22  \w     34.00 102.00   0.50    4.00    --  107.75 -77.00  90.00  136
 23  \w     94.00 175.00   0.50    4.00    --  107.75  30.00 -90.00  162
 24  \w     94.00 175.00   0.50    4.00    --  107.75  45.00 -30.00  162
 25  \w     34.00 102.00   0.50    4.00    --  107.75 -77.00 -30.00  136
 26  \w     34.00  83.00   0.50    4.00    --  107.75 -77.00  60.00   98
 27  \w     31.00  83.00   0.50    4.00    --  107.75 -94.00 -30.00  104
 28  \w     36.00  68.00   0.50    4.00    --  107.75 -61.00-180.00   64
;
_diffrn_measurement_device 'four-circle diffractometer'
_diffrn_measurement_device_type 'ROD, Synergy Custom DW system, Pilatus 200K'
_diffrn_measurement_method '\w scans'
_diffrn_orient_matrix_type 'CrysAlisPro convention (1999,Acta A55,543-557)'
_diffrn_orient_matrix_UB_11 0.0695960000
_diffrn_orient_matrix_UB_12 0.0734293000
_diffrn_orient_matrix_UB_13 0.0337798000
_diffrn_orient_matrix_UB_21 -0.0053407000
_diffrn_orient_matrix_UB_22 0.0977273000
_diffrn_orient_matrix_UB_23 -0.1470517000
_diffrn_orient_matrix_UB_31 -0.0197808000
_diffrn_orient_matrix_UB_32 0.2322021000
_diffrn_orient_matrix_UB_33 0.0511577000
_diffrn_radiation_monochromator mirror
_diffrn_radiation_probe x-ray
_diffrn_radiation_type 'Cu K\a'
_diffrn_radiation_wavelength 1.54184
_diffrn_reflns_av_R_equivalents 0.0571
_diffrn_reflns_av_unetI/netI 0.0369
_diffrn_reflns_Laue_measured_fraction_full 1.000
_diffrn_reflns_Laue_measured_fraction_max 1.000
_diffrn_reflns_limit_h_max 26
_diffrn_reflns_limit_h_min -26
_diffrn_reflns_limit_k_max 7
_diffrn_reflns_limit_k_min -6
_diffrn_reflns_limit_l_max 12
_diffrn_reflns_limit_l_min -12
_diffrn_reflns_number 13506
_diffrn_reflns_point_group_measured_fraction_full 1.000
_diffrn_reflns_point_group_measured_fraction_max 1.000
_diffrn_reflns_theta_full 67.684
_diffrn_reflns_theta_max 74.464
_diffrn_reflns_theta_min 4.165
_diffrn_source 'Rotating-anode X-ray tube'
_diffrn_source_type 'Rigaku (Cu) X-ray Source'
_exptl_absorpt_coefficient_mu 2.449
_exptl_absorpt_correction_T_max 1.00000
_exptl_absorpt_correction_T_min 0.85127
_exptl_absorpt_correction_type multi-scan
_exptl_absorpt_process_details
;
CrysAlisPro 1.171.42.67a (Rigaku Oxford Diffraction, 2022)
Empirical absorption correction using spherical harmonics,
implemented in SCALE3 ABSPACK scaling algorithm.
;
_exptl_crystal_colour colourless
_exptl_crystal_colour_primary colourless
_exptl_crystal_density_diffrn 1.453
_exptl_crystal_description plate
_exptl_crystal_F_000 560
_exptl_crystal_size_max 0.13
_exptl_crystal_size_mid 0.09
_exptl_crystal_size_min 0.02
_refine_diff_density_max 0.280
_refine_diff_density_min -0.440
_refine_diff_density_rms 0.060
_refine_ls_extinction_method none
_refine_ls_goodness_of_fit_ref 1.065
_refine_ls_hydrogen_treatment constr
_refine_ls_matrix_type full
_refine_ls_number_parameters 164
_refine_ls_number_reflns 2513
_refine_ls_number_restraints 0
_refine_ls_restrained_S_all 1.065
_refine_ls_R_factor_all 0.0448
_refine_ls_R_factor_gt 0.0391
_refine_ls_shift/su_max 0.000
_refine_ls_shift/su_mean 0.000
_refine_ls_structure_factor_coef Fsqd
_refine_ls_weighting_details 'w=1/[\s^2^(Fo^2^)+(0.0614P)^2^+0.4970P] where P=(Fo^2^+2Fc^2^)/3'
_refine_ls_weighting_scheme calc
_refine_ls_wR_factor_gt 0.1050
_refine_ls_wR_factor_ref 0.1089
_reflns_Friedel_coverage 0.000
_reflns_number_gt 2198
_reflns_number_total 2513
_reflns_threshold_expression 'I > 2\s(I)'
_cod_data_source_file d3sc04478e2.cif
_cod_data_source_block KPunjajom01_Sarpong
_cod_depositor_comments 'Adding full bibliography for 1570375.cif.'
_cod_database_code 1570375
_shelx_shelxl_version_number 2014/7
_chemical_oxdiff_formula 'C F O S N H'
_shelx_space_group_comment
;
The symmetry employed for this shelxl refinement is uniquely defined
by the following loop, which should always be used as a source of
symmetry information in preference to the above space-group names.
They are only intended as comments.
;
_shelx_estimated_absorpt_t_max 0.953
_shelx_estimated_absorpt_t_min 0.741
_olex2_refinement_description
;
1. Fixed Uiso
 At 1.2 times of:
  All C(H) groups, All C(H,H) groups
 At 1.5 times of:
  All C(H,H,H) groups
2.a Secondary CH2 refined with riding coordinates:
 C4(H4A,H4B), C5(H5A,H5B)
2.b Aromatic/amide H refined with riding coordinates:
 C8(H8), C9(H9), C11(H11), C12(H12)
2.c X=CH2 refined with riding coordinates:
 C1(H1A,H1B)
2.d Idealised Me refined as rotating group:
 C3(H3A,H3B,H3C)
;
_olex2_submission_special_instructions 'No special instructions were received'
_oxdiff_exptl_absorpt_empirical_details
;
Empirical correction (ABSPACK) includes:
- Absorption correction using spherical harmonics
- Frame scaling
;
_oxdiff_exptl_absorpt_empirical_full_max 3.000
_oxdiff_exptl_absorpt_empirical_full_min 0.559

loop_
_space_group_symop_operation_xyz
'x, y, z'
'-x, y+1/2, -z+1/2'
'-x, -y, -z'
'x, -y-1/2, z-1/2'

loop_
_atom_site_label
_atom_site_type_symbol
_atom_site_fract_x
_atom_site_fract_y
_atom_site_fract_z
_atom_site_U_iso_or_equiv
_atom_site_adp_type
_atom_site_occupancy
_atom_site_site_symmetry_order
_atom_site_calc_flag
_atom_site_refinement_flags_posn
_atom_site_refinement_flags_adp
_atom_site_refinement_flags_occupancy
_atom_site_disorder_assembly
_atom_site_disorder_group
S1 S 0.22419(2) 0.69129(7) 0.71607(4) 0.02005(15) Uani 1 1 d . . . . .
F1 F 0.48248(5) 0.4681(2) 0.26065(12) 0.0351(3) Uani 1 1 d . . . . .
O1 O 0.19717(6) 0.9147(2) 0.70906(13) 0.0269(3) Uani 1 1 d . . . . .
O2 O 0.23412(6) 0.5857(2) 0.84994(11) 0.0260(3) Uani 1 1 d . . . . .
N1 N 0.18493(7) 0.5294(3) 0.59357(14) 0.0218(3) Uani 1 1 d . . . . .
N2 N 0.29115(7) 0.6952(3) 0.65729(14) 0.0224(3) Uani 1 1 d . . . . .
C1 C 0.07512(9) 0.1133(4) 0.47136(19) 0.0301(4) Uani 1 1 d . . . . .
H1A H 0.0492 0.0624 0.3882 0.036 Uiso 1 1 calc R U . . .
H1B H 0.0918 0.0067 0.5412 0.036 Uiso 1 1 calc R U . . .
C2 C 0.08792(8) 0.3320(3) 0.48986(17) 0.0226(4) Uani 1 1 d . . . . .
C3 C 0.06347(9) 0.5109(4) 0.38479(19) 0.0294(4) Uani 1 1 d . . . . .
H3A H 0.0345 0.6116 0.4220 0.044 Uiso 1 1 calc R U . . .
H3B H 0.0412 0.4377 0.3003 0.044 Uiso 1 1 calc R U . . .
H3C H 0.0988 0.6002 0.3634 0.044 Uiso 1 1 calc R U . . .
C4 C 0.12839(8) 0.4136(3) 0.62296(16) 0.0223(4) Uani 1 1 d . . . . .
H4A H 0.1039 0.5199 0.6706 0.027 Uiso 1 1 calc R U . . .
H4B H 0.1410 0.2822 0.6849 0.027 Uiso 1 1 calc R U . . .
C5 C 0.23006(8) 0.4007(3) 0.52963(16) 0.0214(4) Uani 1 1 d . . . . .
H5A H 0.2154 0.3864 0.4285 0.026 Uiso 1 1 calc R U . . .
H5B H 0.2370 0.2467 0.5705 0.026 Uiso 1 1 calc R U . . .
C6 C 0.28921(8) 0.5426(3) 0.56197(16) 0.0205(4) Uani 1 1 d . . . . .
C7 C 0.34167(8) 0.5155(3) 0.48689(16) 0.0211(4) Uani 1 1 d . . . . .
C8 C 0.34494(8) 0.3252(3) 0.40347(18) 0.0249(4) Uani 1 1 d . . . . .
H8 H 0.3142 0.2083 0.3981 0.030 Uiso 1 1 calc R U . . .
C9 C 0.39344(9) 0.3069(3) 0.32795(19) 0.0277(4) Uani 1 1 d . . . . .
H9 H 0.3968 0.1774 0.2719 0.033 Uiso 1 1 calc R U . . .
C10 C 0.43618(8) 0.4817(4) 0.33708(18) 0.0267(4) Uani 1 1 d . . . . .
C11 C 0.43484(9) 0.6711(3) 0.41987(19) 0.0275(4) Uani 1 1 d . . . . .
H11 H 0.4658 0.7870 0.4246 0.033 Uiso 1 1 calc R U . . .
C12 C 0.38700(8) 0.6868(3) 0.49565(18) 0.0246(4) Uani 1 1 d . . . . .
H12 H 0.3850 0.8147 0.5538 0.030 Uiso 1 1 calc R U . . .

loop_
_atom_site_aniso_label
_atom_site_aniso_U_11
_atom_site_aniso_U_22
_atom_site_aniso_U_33
_atom_site_aniso_U_23
_atom_site_aniso_U_13
_atom_site_aniso_U_12
S1 0.0213(2) 0.0228(2) 0.0154(2) -0.00182(15) 0.00191(15) 0.00060(15)
F1 0.0310(6) 0.0437(7) 0.0348(6) -0.0021(5) 0.0174(5) 0.0028(5)
O1 0.0298(7) 0.0238(7) 0.0266(6) -0.0038(5) 0.0035(5) 0.0031(5)
O2 0.0296(6) 0.0327(7) 0.0151(5) 0.0016(5) 0.0026(5) 0.0031(5)
N1 0.0217(7) 0.0267(8) 0.0175(6) -0.0040(6) 0.0048(5) -0.0009(6)
N2 0.0218(7) 0.0269(8) 0.0184(7) -0.0009(6) 0.0033(5) 0.0001(6)
C1 0.0291(9) 0.0314(10) 0.0282(9) -0.0023(8) 0.0009(7) -0.0020(8)
C2 0.0182(8) 0.0286(9) 0.0211(8) -0.0023(7) 0.0044(6) -0.0002(7)
C3 0.0263(9) 0.0331(10) 0.0275(9) 0.0014(8) 0.0017(7) 0.0015(8)
C4 0.0237(8) 0.0251(9) 0.0187(7) -0.0010(7) 0.0053(6) -0.0013(7)
C5 0.0214(8) 0.0243(9) 0.0192(7) -0.0015(7) 0.0052(6) -0.0007(7)
C6 0.0223(8) 0.0227(8) 0.0153(7) 0.0020(6) 0.0004(6) 0.0019(7)
C7 0.0198(8) 0.0269(9) 0.0158(7) 0.0014(7) 0.0010(6) 0.0016(7)
C8 0.0237(8) 0.0280(9) 0.0225(8) -0.0016(7) 0.0028(7) -0.0013(7)
C9 0.0278(9) 0.0319(10) 0.0230(8) -0.0041(7) 0.0038(7) 0.0031(8)
C10 0.0225(8) 0.0368(10) 0.0220(8) 0.0037(8) 0.0074(6) 0.0049(8)
C11 0.0240(8) 0.0313(10) 0.0270(9) 0.0021(8) 0.0047(7) -0.0025(7)
C12 0.0257(8) 0.0267(9) 0.0212(8) -0.0005(7) 0.0036(7) -0.0003(7)

loop_
_atom_type_symbol
_atom_type_description
_atom_type_scat_dispersion_real
_atom_type_scat_dispersion_imag
_atom_type_scat_source
C C 0.0181 0.0091 'International Tables Vol C Tables 4.2.6.8 and 6.1.1.4'
H H 0.0000 0.0000 'International Tables Vol C Tables 4.2.6.8 and 6.1.1.4'
F F 0.0727 0.0534 'International Tables Vol C Tables 4.2.6.8 and 6.1.1.4'
N N 0.0311 0.0180 'International Tables Vol C Tables 4.2.6.8 and 6.1.1.4'
O O 0.0492 0.0322 'International Tables Vol C Tables 4.2.6.8 and 6.1.1.4'
S S 0.3331 0.5567 'International Tables Vol C Tables 4.2.6.8 and 6.1.1.4'

loop_
_geom_angle_atom_site_label_1
_geom_angle_atom_site_label_2
_geom_angle_atom_site_label_3
_geom_angle
_geom_angle_site_symmetry_1
_geom_angle_site_symmetry_3
_geom_angle_publ_flag
O1 S1 O2 115.53(8) . . ?
O1 S1 N1 110.12(8) . . ?
O1 S1 N2 110.19(8) . . ?
O2 S1 N1 113.12(8) . . ?
O2 S1 N2 109.49(7) . . ?
N1 S1 N2 96.79(7) . . ?
C4 N1 S1 117.28(11) . . ?
C5 N1 S1 108.63(11) . . ?
C5 N1 C4 119.17(14) . . ?
C6 N2 S1 109.29(12) . . ?
H1A C1 H1B 120.0 . . ?
C2 C1 H1A 120.0 . . ?
C2 C1 H1B 120.0 . . ?
C1 C2 C3 123.26(17) . . ?
C1 C2 C4 120.05(16) . . ?
C3 C2 C4 116.68(16) . . ?
C2 C3 H3A 109.5 . . ?
C2 C3 H3B 109.5 . . ?
C2 C3 H3C 109.5 . . ?
H3A C3 H3B 109.5 . . ?
H3A C3 H3C 109.5 . . ?
H3B C3 H3C 109.5 . . ?
N1 C4 C2 110.17(13) . . ?
N1 C4 H4A 109.6 . . ?
N1 C4 H4B 109.6 . . ?
C2 C4 H4A 109.6 . . ?
C2 C4 H4B 109.6 . . ?
H4A C4 H4B 108.1 . . ?
N1 C5 H5A 111.1 . . ?
N1 C5 H5B 111.1 . . ?
N1 C5 C6 103.22(14) . . ?
H5A C5 H5B 109.1 . . ?
C6 C5 H5A 111.1 . . ?
C6 C5 H5B 111.1 . . ?
N2 C6 C5 116.70(15) . . ?
N2 C6 C7 120.95(15) . . ?
C7 C6 C5 122.32(15) . . ?
C8 C7 C6 120.57(16) . . ?
C12 C7 C6 119.18(16) . . ?
C12 C7 C8 120.21(16) . . ?
C7 C8 H8 120.0 . . ?
C9 C8 C7 119.91(17) . . ?
C9 C8 H8 120.0 . . ?
C8 C9 H9 121.0 . . ?
C10 C9 C8 117.98(17) . . ?
C10 C9 H9 121.0 . . ?
F1 C10 C9 118.30(17) . . ?
F1 C10 C11 118.06(17) . . ?
C9 C10 C11 123.65(17) . . ?
C10 C11 H11 121.0 . . ?
C10 C11 C12 118.02(17) . . ?
C12 C11 H11 121.0 . . ?
C7 C12 H12 119.9 . . ?
C11 C12 C7 120.22(17) . . ?
C11 C12 H12 119.9 . . ?

loop_
_geom_bond_atom_site_label_1
_geom_bond_atom_site_label_2
_geom_bond_distance
_geom_bond_site_symmetry_2
_geom_bond_publ_flag
S1 O1 1.4326(13) . ?
S1 O2 1.4357(12) . ?
S1 N1 1.6430(14) . ?
S1 N2 1.6530(15) . ?
F1 C10 1.3591(19) . ?
N1 C4 1.472(2) . ?
N1 C5 1.464(2) . ?
N2 C6 1.292(2) . ?
C1 H1A 0.9500 . ?
C1 H1B 0.9500 . ?
C1 C2 1.320(3) . ?
C2 C3 1.500(3) . ?
C2 C4 1.512(2) . ?
C3 H3A 0.9800 . ?
C3 H3B 0.9800 . ?
C3 H3C 0.9800 . ?
C4 H4A 0.9900 . ?
C4 H4B 0.9900 . ?
C5 H5A 0.9900 . ?
C5 H5B 0.9900 . ?
C5 C6 1.509(2) . ?
C6 C7 1.470(2) . ?
C7 C8 1.396(3) . ?
C7 C12 1.395(2) . ?
C8 H8 0.9500 . ?
C8 C9 1.395(3) . ?
C9 H9 0.9500 . ?
C9 C10 1.372(3) . ?
C10 C11 1.382(3) . ?
C11 H11 0.9500 . ?
C11 C12 1.383(3) . ?
C12 H12 0.9500 . ?

loop_
_geom_torsion_atom_site_label_1
_geom_torsion_atom_site_label_2
_geom_torsion_atom_site_label_3
_geom_torsion_atom_site_label_4
_geom_torsion
_geom_torsion_site_symmetry_1
_geom_torsion_site_symmetry_2
_geom_torsion_site_symmetry_3
_geom_torsion_site_symmetry_4
_geom_torsion_publ_flag
S1 N1 C4 C2 163.16(12) . . . . ?
S1 N1 C5 C6 -22.88(15) . . . . ?
S1 N2 C6 C5 -1.02(19) . . . . ?
S1 N2 C6 C7 177.22(12) . . . . ?
F1 C10 C11 C12 178.81(15) . . . . ?
O1 S1 N1 C4 -85.19(14) . . . . ?
O1 S1 N1 C5 135.99(11) . . . . ?
O1 S1 N2 C6 -126.56(12) . . . . ?
O2 S1 N1 C4 45.77(15) . . . . ?
O2 S1 N1 C5 -93.05(12) . . . . ?
O2 S1 N2 C6 105.32(13) . . . . ?
N1 S1 N2 C6 -12.17(13) . . . . ?
N1 C5 C6 N2 15.65(19) . . . . ?
N1 C5 C6 C7 -162.56(14) . . . . ?
N2 S1 N1 C4 160.37(13) . . . . ?
N2 S1 N1 C5 21.55(12) . . . . ?
N2 C6 C7 C8 167.84(16) . . . . ?
N2 C6 C7 C12 -14.6(2) . . . . ?
C1 C2 C4 N1 120.34(18) . . . . ?
C3 C2 C4 N1 -60.43(19) . . . . ?
C4 N1 C5 C6 -160.79(13) . . . . ?
C5 N1 C4 C2 -62.45(19) . . . . ?
C5 C6 C7 C8 -14.0(2) . . . . ?
C5 C6 C7 C12 163.50(16) . . . . ?
C6 C7 C8 C9 177.09(15) . . . . ?
C6 C7 C12 C11 -176.41(16) . . . . ?
C7 C8 C9 C10 -1.1(3) . . . . ?
C8 C7 C12 C11 1.1(3) . . . . ?
C8 C9 C10 F1 -178.11(15) . . . . ?
C8 C9 C10 C11 2.0(3) . . . . ?
C9 C10 C11 C12 -1.3(3) . . . . ?
C10 C11 C12 C7 -0.3(3) . . . . ?
C12 C7 C8 C9 -0.4(3) . . . . ?
